data_1576686
loop_
_publ_author_name
'Righetti, Gianluca'
'Koidan, Georgyi'
'Filimonchuk, Sergiy L.'
'Shishkina, Svitlana'
'Kostyuk, Aleksandr'
'Albrecht, Martin'

_publ_section_title
;
 Ligand flexibility as a concept to unlock catalytic activity: acyclic
 carbenes for base-free transfer ruthenium hydrogenation catalysis.
;
_journal_issue 8
_journal_name_full 'Chemical science'
_journal_page_first 4325
_journal_page_last 4331
_journal_paper_doi 10.1039/d5sc08206d
_journal_volume 17
_journal_year 2026
_chemical_formula_moiety 'C14 H22 Cl2 N2 Ru, C H2 Cl2'
_chemical_formula_sum 'C15 H24 Cl4 N2 Ru'
_chemical_formula_weight 475.23
_space_group_crystal_system triclinic
_space_group_IT_number 2
_space_group_name_Hall '-P 1'
_space_group_name_H-M_alt 'P -1'
_atom_sites_solution_hydrogens mixed
_atom_sites_solution_primary dual
_audit_creation_date 2025-09-11
_audit_creation_method
;
Olex2 1.5
(compiled 2025.07.13 svn.rb7424aed for OlexSys, GUI svn.r7314)
;
_audit_update_record
;
2025-09-11 deposited with the CCDC.	2025-12-29 downloaded from the CCDC.
;
_cell_angle_alpha 69.3130(10)
_cell_angle_beta 75.8530(10)
_cell_angle_gamma 76.1410(10)
_cell_formula_units_Z 2
_cell_length_a 8.8497(2)
_cell_length_b 10.67790(10)
_cell_length_c 11.6417(2)
_cell_measurement_reflns_used 46521
_cell_measurement_temperature 173.00(10)
_cell_measurement_theta_max 33.437
_cell_measurement_theta_min 2.317
_cell_volume 983.62(3)
_computing_molecular_graphics 'Olex2 1.5 (Dolomanov et al., 2009)'
_computing_publication_material 'Olex2 1.5 (Dolomanov et al., 2009)'
_computing_structure_refinement 'SHELXL 2016/6 (Sheldrick, 2015)'
_computing_structure_solution 'SHELXT 2014/5 (Sheldrick, 2014)'
_diffrn_ambient_temperature 173.00(10)
_diffrn_measured_fraction_theta_full 1.000
_diffrn_measured_fraction_theta_max 1.000
_diffrn_measurement_device_type 'XtaLAB Synergy R, HyPix-Arc 100'
_diffrn_measurement_method '\f and \w scans'
_diffrn_radiation_type MoK\a
_diffrn_radiation_wavelength 0.71073
_diffrn_reflns_av_R_equivalents 0.0370
_diffrn_reflns_av_unetI/netI 0.0164
_diffrn_reflns_Laue_measured_fraction_full 1.000
_diffrn_reflns_Laue_measured_fraction_max 1.000
_diffrn_reflns_limit_h_max 12
_diffrn_reflns_limit_h_min -12
_diffrn_reflns_limit_k_max 15
_diffrn_reflns_limit_k_min -15
_diffrn_reflns_limit_l_max 16
_diffrn_reflns_limit_l_min -16
_diffrn_reflns_number 60077
_diffrn_reflns_point_group_measured_fraction_full 1.000
_diffrn_reflns_point_group_measured_fraction_max 1.000
_diffrn_reflns_theta_full 25.242
_diffrn_reflns_theta_max 29.997
_diffrn_reflns_theta_min 1.899
_diffrn_standards_number 0
_exptl_absorpt_coefficient_mu 1.338
_exptl_absorpt_correction_T_max 1.261
_exptl_absorpt_correction_T_min 0.750
_exptl_absorpt_correction_type analytical
_exptl_absorpt_process_details 'CrysAlisPro 1.171.43.144a'
_exptl_crystal_colour red
_exptl_crystal_colour_primary red
_exptl_crystal_density_diffrn 1.605
_exptl_crystal_description block
_exptl_crystal_F_000 480
_exptl_crystal_size_max 0.23
_exptl_crystal_size_mid 0.16
_exptl_crystal_size_min 0.1
_refine_diff_density_max 1.810
_refine_diff_density_min -1.733
_refine_diff_density_rms 0.091
_refine_ls_extinction_method none
_refine_ls_goodness_of_fit_ref 1.072
_refine_ls_hydrogen_treatment mixed
_refine_ls_matrix_type full
_refine_ls_number_parameters 206
_refine_ls_number_reflns 5729
_refine_ls_number_restraints 0
_refine_ls_restrained_S_all 1.072
_refine_ls_R_factor_all 0.0340
_refine_ls_R_factor_gt 0.0319
_refine_ls_shift/su_max 0.002
_refine_ls_shift/su_mean 0.000
_refine_ls_structure_factor_coef Fsqd
_refine_ls_weighting_details 'w=1/[\s^2^(Fo^2^)+(0.0437P)^2^+1.2764P] where P=(Fo^2^+2Fc^2^)/3'
_refine_ls_weighting_scheme calc
_refine_ls_wR_factor_gt 0.0840
_refine_ls_wR_factor_ref 0.0856
_reflns_Friedel_coverage 0.000
_reflns_number_gt 5369
_reflns_number_total 5729
_reflns_threshold_expression 'I > 2\s(I)'
_cod_data_source_file d5sc08206d2.cif
_cod_data_source_block Ru-5
_cod_depositor_comments 'Adding full bibliography for 1576683--1576688.cif.'
_cod_database_code 1576686
_shelx_shelxl_version_number 2016/6
_shelx_space_group_comment
;
The symmetry employed for this shelxl refinement is uniquely defined
by the following loop, which should always be used as a source of
symmetry information in preference to the above space-group names.
They are only intended as comments.
;
_shelx_estimated_absorpt_t_max 0.878
_shelx_estimated_absorpt_t_min 0.748
_olex2_refinement_description
;
1. Fixed Uiso
 At 1.2 times of:
  All C(H) groups, All C(H,H) groups, All N(H) groups
 At 1.5 times of:
  All C(H,H,H) groups
2.a Ternary CH refined with riding coordinates:
 C12(H12)
2.b Secondary CH2 refined with riding coordinates:
 C2(H2A,H2B), C3(H3A,H3B), C4(H4A,H4B), C15(H15A,H15B)
2.c Me refined with riding coordinates:
 C11(H11A,H11B,H11C), C13(H13A,H13B,H13C)
2.d Aromatic/amide H refined with riding coordinates:
 C6(H6), C7(H7), C9(H9), C10(H10)
2.e Idealised Me refined as rotating group:
 C14(H14A,H14B,H14C)
;
_olex2_submission_special_instructions 'No special instructions were received'

loop_
_space_group_symop_operation_xyz
'x, y, z'
'-x, -y, -z'

loop_
_atom_site_label
_atom_site_type_symbol
_atom_site_fract_x
_atom_site_fract_y
_atom_site_fract_z
_atom_site_U_iso_or_equiv
_atom_site_adp_type
_atom_site_occupancy
_atom_site_site_symmetry_order
_atom_site_calc_flag
_atom_site_refinement_flags_posn
_atom_site_refinement_flags_adp
_atom_site_refinement_flags_occupancy
_atom_site_disorder_assembly
_atom_site_disorder_group
Ru1 Ru 0.53594(2) 0.59078(2) 0.71040(2) 0.02019(6) Uani 1 1 d . . . . .
Cl1 Cl 0.68607(7) 0.44201(5) 0.59052(5) 0.02874(11) Uani 1 1 d . . . . .
Cl2 Cl 0.68618(7) 0.45642(5) 0.87418(5) 0.02671(11) Uani 1 1 d . . . . .
N1 N 0.3042(3) 0.4262(2) 0.71711(18) 0.0301(4) Uani 1 1 d . . . . .
H1 H 0.329(4) 0.456(3) 0.643(3) 0.036 Uiso 1 1 d . U . . .
N2 N 0.3425(2) 0.4028(2) 0.91046(17) 0.0269(4) Uani 1 1 d . . . . .
H2 H 0.383(4) 0.428(3) 0.953(3) 0.032 Uiso 1 1 d . U . . .
C1 C 0.3798(3) 0.4563(2) 0.78708(19) 0.0232(4) Uani 1 1 d . . . . .
C2 C 0.1801(3) 0.3425(3) 0.7656(2) 0.0374(6) Uani 1 1 d . . . . .
H2A H 0.226729 0.247289 0.769953 0.045 Uiso 1 1 calc R U . . .
H2B H 0.101984 0.375556 0.708878 0.045 Uiso 1 1 calc R U . . .
C3 C 0.0986(3) 0.3489(3) 0.8940(2) 0.0361(5) Uani 1 1 d . . . . .
H3A H 0.035133 0.440301 0.887584 0.043 Uiso 1 1 calc R U . . .
H3B H 0.026129 0.281597 0.931734 0.043 Uiso 1 1 calc R U . . .
C4 C 0.2197(3) 0.3193(3) 0.9755(2) 0.0335(5) Uani 1 1 d . . . . .
H4A H 0.167841 0.338942 1.054325 0.040 Uiso 1 1 calc R U . . .
H4B H 0.267775 0.221952 0.996387 0.040 Uiso 1 1 calc R U . . .
C5 C 0.3373(3) 0.7527(2) 0.7326(2) 0.0279(4) Uani 1 1 d . . . . .
C6 C 0.4643(3) 0.7629(2) 0.7807(2) 0.0281(4) Uani 1 1 d . . . . .
H6 H 0.447563 0.761393 0.864893 0.034 Uiso 1 1 calc R U . . .
C7 C 0.6173(3) 0.7754(2) 0.7055(2) 0.0271(4) Uani 1 1 d . . . . .
H7 H 0.698637 0.786246 0.739697 0.033 Uiso 1 1 calc R U . . .
C8 C 0.6500(3) 0.7722(2) 0.5828(2) 0.0251(4) Uani 1 1 d . . . . .
C9 C 0.5228(3) 0.7542(2) 0.53649(19) 0.0255(4) Uani 1 1 d . . . . .
H9 H 0.543132 0.745455 0.455438 0.031 Uiso 1 1 calc R U . . .
C10 C 0.3689(3) 0.7490(2) 0.6071(2) 0.0274(4) Uani 1 1 d . . . . .
H10 H 0.286146 0.743193 0.571380 0.033 Uiso 1 1 calc R U . . .
C11 C 0.1769(3) 0.7413(3) 0.8118(2) 0.0368(5) Uani 1 1 d . . . . .
H11A H 0.104579 0.735235 0.762951 0.055 Uiso 1 1 calc R U . . .
H11B H 0.184221 0.659629 0.884579 0.055 Uiso 1 1 calc R U . . .
H11C H 0.136832 0.821593 0.839636 0.055 Uiso 1 1 calc R U . . .
C12 C 0.8132(3) 0.7708(2) 0.5037(2) 0.0318(5) Uani 1 1 d . . . . .
H12 H 0.828854 0.700541 0.461635 0.038 Uiso 1 1 calc R U . . .
C13 C 0.9451(4) 0.7320(4) 0.5781(3) 0.0533(8) Uani 1 1 d . . . . .
H13A H 1.047201 0.733207 0.521401 0.080 Uiso 1 1 calc R U . . .
H13B H 0.931683 0.797117 0.623229 0.080 Uiso 1 1 calc R U . . .
H13C H 0.941806 0.640705 0.637877 0.080 Uiso 1 1 calc R U . . .
C14 C 0.8229(4) 0.9075(3) 0.4009(4) 0.0571(9) Uani 1 1 d . . . . .
H14A H 0.735299 0.930559 0.355312 0.086 Uiso 1 1 calc R U . . .
H14B H 0.923597 0.901260 0.343179 0.086 Uiso 1 1 calc R U . . .
H14C H 0.815985 0.978171 0.438339 0.086 Uiso 1 1 calc R U . . .
Cl3 Cl 0.5994(3) 0.05164(12) 0.79691(18) 0.1343(8) Uani 1 1 d . . . . .
Cl4 Cl 0.82935(15) 0.05537(10) 0.93506(14) 0.0838(4) Uani 1 1 d . . . . .
C15 C 0.6776(5) 0.1478(3) 0.8519(4) 0.0568(9) Uani 1 1 d . . . . .
H15A H 0.592094 0.189547 0.906528 0.068 Uiso 1 1 calc R U . . .
H15B H 0.718731 0.222195 0.780352 0.068 Uiso 1 1 calc R U . . .

loop_
_atom_site_aniso_label
_atom_site_aniso_U_11
_atom_site_aniso_U_22
_atom_site_aniso_U_33
_atom_site_aniso_U_23
_atom_site_aniso_U_13
_atom_site_aniso_U_12
Ru1 0.02484(9) 0.02170(9) 0.01536(8) -0.00702(6) -0.00506(6) -0.00294(6)
Cl1 0.0378(3) 0.0284(2) 0.0205(2) -0.01166(18) -0.00321(19) -0.0021(2)
Cl2 0.0317(3) 0.0289(2) 0.0218(2) -0.00836(18) -0.01125(18) -0.00211(19)
N1 0.0378(11) 0.0403(11) 0.0188(8) -0.0120(8) -0.0030(7) -0.0167(9)
N2 0.0347(10) 0.0318(9) 0.0171(8) -0.0063(7) -0.0054(7) -0.0120(8)
C1 0.0274(10) 0.0246(9) 0.0192(9) -0.0089(7) -0.0049(7) -0.0033(7)
C2 0.0434(14) 0.0499(15) 0.0294(11) -0.0171(11) -0.0038(10) -0.0229(12)
C3 0.0337(12) 0.0476(14) 0.0303(11) -0.0131(10) -0.0022(9) -0.0150(11)
C4 0.0404(13) 0.0393(13) 0.0221(10) -0.0061(9) -0.0023(9) -0.0175(10)
C5 0.0295(11) 0.0245(10) 0.0251(10) -0.0064(8) -0.0039(8) 0.0011(8)
C6 0.0380(12) 0.0236(9) 0.0230(9) -0.0108(8) -0.0049(8) -0.0012(8)
C7 0.0344(11) 0.0234(9) 0.0277(10) -0.0116(8) -0.0088(8) -0.0039(8)
C8 0.0292(10) 0.0216(9) 0.0235(9) -0.0065(7) -0.0040(8) -0.0040(8)
C9 0.0325(11) 0.0244(9) 0.0173(8) -0.0040(7) -0.0062(8) -0.0027(8)
C10 0.0288(10) 0.0277(10) 0.0240(10) -0.0056(8) -0.0087(8) -0.0014(8)
C11 0.0302(12) 0.0390(13) 0.0323(12) -0.0090(10) 0.0008(9) 0.0007(10)
C12 0.0307(11) 0.0296(11) 0.0324(11) -0.0096(9) 0.0010(9) -0.0070(9)
C13 0.0305(13) 0.075(2) 0.0584(19) -0.0298(17) -0.0077(13) -0.0023(14)
C14 0.0541(19) 0.0412(16) 0.058(2) -0.0025(14) 0.0116(15) -0.0171(14)
Cl3 0.236(2) 0.0485(6) 0.1684(16) -0.0253(7) -0.1527(17) -0.0100(8)
Cl4 0.0883(8) 0.0474(5) 0.1231(10) -0.0092(5) -0.0630(8) -0.0066(5)
C15 0.082(3) 0.0327(14) 0.067(2) -0.0171(14) -0.0380(19) -0.0019(15)

loop_
_atom_type_symbol
_atom_type_description
_atom_type_scat_dispersion_real
_atom_type_scat_dispersion_imag
_atom_type_scat_source
C C 0.0033 0.0016 'International Tables Vol C Tables 4.2.6.8 and 6.1.1.4'
H H 0.0000 0.0000 'International Tables Vol C Tables 4.2.6.8 and 6.1.1.4'
N N 0.0061 0.0033 'International Tables Vol C Tables 4.2.6.8 and 6.1.1.4'
Cl Cl 0.1484 0.1585 'International Tables Vol C Tables 4.2.6.8 and 6.1.1.4'
Ru Ru -1.2594 0.8363 'International Tables Vol C Tables 4.2.6.8 and 6.1.1.4'

loop_
_geom_angle_atom_site_label_1
_geom_angle_atom_site_label_2
_geom_angle_atom_site_label_3
_geom_angle
_geom_angle_site_symmetry_1
_geom_angle_site_symmetry_3
_geom_angle_publ_flag
Cl2 Ru1 Cl1 87.805(19) . . ?
C1 Ru1 Cl1 87.27(6) . . ?
C1 Ru1 Cl2 88.04(6) . . ?
C1 Ru1 C5 88.05(9) . . ?
C1 Ru1 C6 112.09(9) . . ?
C1 Ru1 C7 149.53(8) . . ?
C1 Ru1 C8 161.09(8) . . ?
C1 Ru1 C9 123.57(9) . . ?
C1 Ru1 C10 93.63(9) . . ?
C5 Ru1 Cl1 148.78(6) . . ?
C5 Ru1 Cl2 122.86(6) . . ?
C5 Ru1 C7 68.24(9) . . ?
C5 Ru1 C8 81.15(8) . . ?
C6 Ru1 Cl1 160.61(7) . . ?
C6 Ru1 Cl2 93.53(6) . . ?
C6 Ru1 C5 37.87(9) . . ?
C6 Ru1 C7 37.85(9) . . ?
C6 Ru1 C8 67.51(8) . . ?
C6 Ru1 C10 68.18(9) . . ?
C7 Ru1 Cl1 122.94(6) . . ?
C7 Ru1 Cl2 89.21(6) . . ?
C7 Ru1 C8 36.16(8) . . ?
C8 Ru1 Cl1 93.94(6) . . ?
C8 Ru1 Cl2 110.85(6) . . ?
C9 Ru1 Cl1 88.28(6) . . ?
C9 Ru1 Cl2 147.89(6) . . ?
C9 Ru1 C5 68.95(8) . . ?
C9 Ru1 C6 80.32(8) . . ?
C9 Ru1 C7 66.61(8) . . ?
C9 Ru1 C8 37.77(8) . . ?
C9 Ru1 C10 37.98(8) . . ?
C10 Ru1 Cl1 111.30(6) . . ?
C10 Ru1 Cl2 160.87(6) . . ?
C10 Ru1 C5 38.33(8) . . ?
C10 Ru1 C7 79.71(9) . . ?
C10 Ru1 C8 68.34(9) . . ?
C1 N1 H1 117(2) . . ?
C1 N1 C2 124.8(2) . . ?
C2 N1 H1 118(2) . . ?
C1 N2 H2 117(2) . . ?
C1 N2 C4 125.38(19) . . ?
C4 N2 H2 117(2) . . ?
N1 C1 Ru1 121.76(16) . . ?
N1 C1 N2 117.4(2) . . ?
N2 C1 Ru1 120.68(15) . . ?
N1 C2 H2A 109.7 . . ?
N1 C2 H2B 109.7 . . ?
N1 C2 C3 110.0(2) . . ?
H2A C2 H2B 108.2 . . ?
C3 C2 H2A 109.7 . . ?
C3 C2 H2B 109.7 . . ?
C2 C3 H3A 109.7 . . ?
C2 C3 H3B 109.7 . . ?
H3A C3 H3B 108.2 . . ?
C4 C3 C2 109.9(2) . . ?
C4 C3 H3A 109.7 . . ?
C4 C3 H3B 109.7 . . ?
N2 C4 C3 109.8(2) . . ?
N2 C4 H4A 109.7 . . ?
N2 C4 H4B 109.7 . . ?
C3 C4 H4A 109.7 . . ?
C3 C4 H4B 109.7 . . ?
H4A C4 H4B 108.2 . . ?
C6 C5 Ru1 70.33(13) . . ?
C6 C5 C10 117.6(2) . . ?
C6 C5 C11 121.1(2) . . ?
C10 C5 Ru1 70.32(12) . . ?
C10 C5 C11 121.3(2) . . ?
C11 C5 Ru1 128.82(17) . . ?
Ru1 C6 H6 127.5 . . ?
C5 C6 Ru1 71.81(13) . . ?
C5 C6 H6 119.2 . . ?
C5 C6 C7 121.5(2) . . ?
C7 C6 Ru1 73.58(12) . . ?
C7 C6 H6 119.2 . . ?
Ru1 C7 H7 131.9 . . ?
C6 C7 Ru1 68.57(12) . . ?
C6 C7 H7 119.2 . . ?
C8 C7 Ru1 73.29(13) . . ?
C8 C7 C6 121.5(2) . . ?
C8 C7 H7 119.2 . . ?
C7 C8 Ru1 70.55(13) . . ?
C7 C8 C9 116.8(2) . . ?
C7 C8 C12 123.6(2) . . ?
C9 C8 Ru1 67.13(12) . . ?
C9 C8 C12 119.3(2) . . ?
C12 C8 Ru1 127.58(15) . . ?
Ru1 C9 H9 126.7 . . ?
C8 C9 Ru1 75.10(12) . . ?
C8 C9 H9 118.8 . . ?
C10 C9 Ru1 71.40(12) . . ?
C10 C9 C8 122.35(19) . . ?
C10 C9 H9 118.8 . . ?
Ru1 C10 H10 130.7 . . ?
C5 C10 Ru1 71.35(12) . . ?
C5 C10 H10 120.0 . . ?
C9 C10 Ru1 70.61(12) . . ?
C9 C10 C5 120.0(2) . . ?
C9 C10 H10 120.0 . . ?
C5 C11 H11A 109.5 . . ?
C5 C11 H11B 109.5 . . ?
C5 C11 H11C 109.5 . . ?
H11A C11 H11B 109.5 . . ?
H11A C11 H11C 109.5 . . ?
H11B C11 H11C 109.5 . . ?
C8 C12 H12 107.1 . . ?
C8 C12 C13 113.7(2) . . ?
C8 C12 C14 110.2(2) . . ?
C13 C12 H12 107.1 . . ?
C13 C12 C14 111.3(3) . . ?
C14 C12 H12 107.1 . . ?
C12 C13 H13A 109.5 . . ?
C12 C13 H13B 109.5 . . ?
C12 C13 H13C 109.5 . . ?
H13A C13 H13B 109.5 . . ?
H13A C13 H13C 109.5 . . ?
H13B C13 H13C 109.5 . . ?
C12 C14 H14A 109.5 . . ?
C12 C14 H14B 109.5 . . ?
C12 C14 H14C 109.5 . . ?
H14A C14 H14B 109.5 . . ?
H14A C14 H14C 109.5 . . ?
H14B C14 H14C 109.5 . . ?
Cl3 C15 Cl4 113.67(18) . . ?
Cl3 C15 H15A 108.8 . . ?
Cl3 C15 H15B 108.8 . . ?
Cl4 C15 H15A 108.8 . . ?
Cl4 C15 H15B 108.8 . . ?
H15A C15 H15B 107.7 . . ?

loop_
_geom_bond_atom_site_label_1
_geom_bond_atom_site_label_2
_geom_bond_distance
_geom_bond_site_symmetry_2
_geom_bond_publ_flag
Ru1 Cl1 2.4259(5) . ?
Ru1 Cl2 2.4196(5) . ?
Ru1 C1 2.052(2) . ?
Ru1 C5 2.187(2) . ?
Ru1 C6 2.168(2) . ?
Ru1 C7 2.234(2) . ?
Ru1 C8 2.269(2) . ?
Ru1 C9 2.163(2) . ?
Ru1 C10 2.173(2) . ?
N1 H1 0.80(3) . ?
N1 C1 1.330(3) . ?
N1 C2 1.461(3) . ?
N2 H2 0.82(3) . ?
N2 C1 1.333(3) . ?
N2 C4 1.461(3) . ?
C2 H2A 0.9900 . ?
C2 H2B 0.9900 . ?
C2 C3 1.510(3) . ?
C3 H3A 0.9900 . ?
C3 H3B 0.9900 . ?
C3 C4 1.507(4) . ?
C4 H4A 0.9900 . ?
C4 H4B 0.9900 . ?
C5 C6 1.413(3) . ?
C5 C10 1.432(3) . ?
C5 C11 1.498(3) . ?
C6 H6 0.9500 . ?
C6 C7 1.429(3) . ?
C7 H7 0.9500 . ?
C7 C8 1.398(3) . ?
C8 C9 1.438(3) . ?
C8 C12 1.511(3) . ?
C9 H9 0.9500 . ?
C9 C10 1.411(3) . ?
C10 H10 0.9500 . ?
C11 H11A 0.9800 . ?
C11 H11B 0.9800 . ?
C11 H11C 0.9800 . ?
C12 H12 1.0000 . ?
C12 C13 1.514(4) . ?
C12 C14 1.532(4) . ?
C13 H13A 0.9800 . ?
C13 H13B 0.9800 . ?
C13 H13C 0.9800 . ?
C14 H14A 0.9800 . ?
C14 H14B 0.9800 . ?
C14 H14C 0.9800 . ?
Cl3 C15 1.721(3) . ?
Cl4 C15 1.744(4) . ?
C15 H15A 0.9900 . ?
C15 H15B 0.9900 . ?

loop_
_geom_torsion_atom_site_label_1
_geom_torsion_atom_site_label_2
_geom_torsion_atom_site_label_3
_geom_torsion_atom_site_label_4
_geom_torsion
_geom_torsion_site_symmetry_1
_geom_torsion_site_symmetry_2
_geom_torsion_site_symmetry_3
_geom_torsion_site_symmetry_4
_geom_torsion_publ_flag
Ru1 C5 C6 C7 56.59(19) . . . . ?
Ru1 C5 C10 C9 -53.14(19) . . . . ?
Ru1 C6 C7 C8 52.91(19) . . . . ?
Ru1 C7 C8 C9 50.22(17) . . . . ?
Ru1 C7 C8 C12 -122.8(2) . . . . ?
Ru1 C8 C9 C10 56.00(19) . . . . ?
Ru1 C8 C12 C13 -73.4(3) . . . . ?
Ru1 C8 C12 C14 160.8(2) . . . . ?
Ru1 C9 C10 C5 53.48(19) . . . . ?
N1 C2 C3 C4 -50.7(3) . . . . ?
C1 N1 C2 C3 25.9(4) . . . . ?
C1 N2 C4 C3 -23.8(3) . . . . ?
C2 N1 C1 Ru1 -173.5(2) . . . . ?
C2 N1 C1 N2 2.0(4) . . . . ?
C2 C3 C4 N2 49.6(3) . . . . ?
C4 N2 C1 Ru1 172.34(19) . . . . ?
C4 N2 C1 N1 -3.2(4) . . . . ?
C5 C6 C7 Ru1 -55.76(19) . . . . ?
C5 C6 C7 C8 -2.8(3) . . . . ?
C6 C5 C10 Ru1 53.81(18) . . . . ?
C6 C5 C10 C9 0.7(3) . . . . ?
C6 C7 C8 Ru1 -50.83(19) . . . . ?
C6 C7 C8 C9 -0.6(3) . . . . ?
C6 C7 C8 C12 -173.7(2) . . . . ?
C7 C8 C9 Ru1 -51.86(18) . . . . ?
C7 C8 C9 C10 4.1(3) . . . . ?
C7 C8 C12 C13 17.0(3) . . . . ?
C7 C8 C12 C14 -108.8(3) . . . . ?
C8 C9 C10 Ru1 -57.71(19) . . . . ?
C8 C9 C10 C5 -4.2(3) . . . . ?
C9 C8 C12 C13 -155.8(2) . . . . ?
C9 C8 C12 C14 78.3(3) . . . . ?
C10 C5 C6 Ru1 -53.80(18) . . . . ?
C10 C5 C6 C7 2.8(3) . . . . ?
C11 C5 C6 Ru1 124.2(2) . . . . ?
C11 C5 C6 C7 -179.2(2) . . . . ?
C11 C5 C10 Ru1 -124.2(2) . . . . ?
C11 C5 C10 C9 -177.3(2) . . . . ?
C12 C8 C9 Ru1 121.49(19) . . . . ?
C12 C8 C9 C10 177.5(2) . . . . ?
